data_7704316
loop_
_publ_author_name
'Kang, Shi-Rui'
'Zhou, Zi-Qin'
'Xiong, Chang-Feng'
'Liu, Bin'
'McGrady, John E.'
'Obies, Mohammed'
'Liu, Chao'
'He, Piao'
'Yi, Xiao-Yi'

_publ_section_title
;
 Structural, spectroscopic and electronic properties of a family of
 face-shared bi-octahedral Ru<sub>2</sub><sup>5+/6+</sup> complexes with a
 bridging 2,5-di(2-pyridyl)pyrrolide ligand.
;
_journal_issue 21
_journal_name_full 'Dalton transactions (Cambridge, England : 2003)'
_journal_page_first 7053
_journal_page_last 7059
_journal_paper_doi 10.1039/d0dt01325k
_journal_volume 49
_journal_year 2020
_chemical_formula_sum 'C28 H20 Br3 N6 Ru2'
_chemical_formula_weight 882.37
_space_group_crystal_system monoclinic
_space_group_IT_number 14
_space_group_name_Hall '-P 2ybc'
_space_group_name_H-M_alt 'P 1 21/c 1'
_atom_sites_solution_hydrogens geom
_audit_creation_method SHELXL-2014
_audit_update_record
;
2019-07-27 deposited with the CCDC.	2020-05-05 downloaded from the CCDC.
;
_cell_angle_alpha 90
_cell_angle_beta 101.786(4)
_cell_angle_gamma 90
_cell_formula_units_Z 4
_cell_length_a 9.6819(6)
_cell_length_b 13.4083(9)
_cell_length_c 22.4107(15)
_cell_measurement_reflns_used 8007
_cell_measurement_temperature 296(2)
_cell_measurement_theta_max 26.76
_cell_measurement_theta_min 2.54
_cell_volume 2848.0(3)
_computing_cell_refinement 'Bruker SAINT'
_computing_data_collection 'Bruker APEX2'
_computing_data_reduction 'Bruker SAINT'
_computing_molecular_graphics 'Bruker SHELXTL'
_computing_publication_material 'Bruker SHELXTL'
_computing_structure_refinement 'SHELXL-2014 (Sheldrick, 2014)'
_computing_structure_solution 'SHELXS-97 (Sheldrick, 2008)'
_diffrn_ambient_temperature 296(2)
_diffrn_measured_fraction_theta_full 0.999
_diffrn_measured_fraction_theta_max 0.991
_diffrn_measurement_device_type 'Bruker APEX-II CCD'
_diffrn_measurement_method '\f and \w scans'
_diffrn_radiation_type MoK\a
_diffrn_radiation_wavelength 0.71073
_diffrn_reflns_av_R_equivalents 0.0289
_diffrn_reflns_av_unetI/netI 0.0340
_diffrn_reflns_Laue_measured_fraction_full 0.999
_diffrn_reflns_Laue_measured_fraction_max 0.991
_diffrn_reflns_limit_h_max 12
_diffrn_reflns_limit_h_min -12
_diffrn_reflns_limit_k_max 16
_diffrn_reflns_limit_k_min -17
_diffrn_reflns_limit_l_max 29
_diffrn_reflns_limit_l_min -29
_diffrn_reflns_number 25982
_diffrn_reflns_point_group_measured_fraction_full 0.999
_diffrn_reflns_point_group_measured_fraction_max 0.991
_diffrn_reflns_theta_full 25.242
_diffrn_reflns_theta_max 27.677
_diffrn_reflns_theta_min 1.780
_diffrn_source 'sealed tube'
_exptl_absorpt_coefficient_mu 5.300
_exptl_absorpt_correction_T_max 0.7456
_exptl_absorpt_correction_T_min 0.5852
_exptl_absorpt_process_details SADABS
_exptl_crystal_colour black
_exptl_crystal_density_diffrn 2.058
_exptl_crystal_description block
_exptl_crystal_F_000 1692
_refine_diff_density_max 0.762
_refine_diff_density_min -0.573
_refine_diff_density_rms 0.095
_refine_ls_extinction_method none
_refine_ls_goodness_of_fit_ref 1.019
_refine_ls_hydrogen_treatment constr
_refine_ls_matrix_type full
_refine_ls_number_parameters 352
_refine_ls_number_reflns 6614
_refine_ls_number_restraints 0
_refine_ls_restrained_S_all 1.019
_refine_ls_R_factor_all 0.0528
_refine_ls_R_factor_gt 0.0327
_refine_ls_shift/su_max 0.002
_refine_ls_shift/su_mean 0.000
_refine_ls_structure_factor_coef Fsqd
_refine_ls_weighting_details 'w=1/[\s^2^(Fo^2^)+(0.0277P)^2^+3.6022P] where P=(Fo^2^+2Fc^2^)/3'
_refine_ls_weighting_scheme calc
_refine_ls_wR_factor_gt 0.0633
_refine_ls_wR_factor_ref 0.0714
_reflns_Friedel_coverage 0.000
_reflns_number_gt 5091
_reflns_number_total 6614
_reflns_threshold_expression 'I > 2\s(I)'
_cod_data_source_file d0dt01325k2.cif
_cod_data_source_block 2
_cod_depositor_comments 'Adding full bibliography for 7704316--7704319.cif.'
_cod_original_sg_symbol_H-M 'P 21/c'
_cod_database_code 7704316
_shelx_space_group_comment
;
The symmetry employed for this shelxl refinement is uniquely defined
by the following loop, which should always be used as a source of
symmetry information in preference to the above space-group names.
They are only intended as comments.
;
_shelxl_version_number 2014-3

loop_
_space_group_symop_operation_xyz
'x, y, z'
'-x, y+1/2, -z+1/2'
'-x, -y, -z'
'x, -y-1/2, z-1/2'

loop_
_atom_site_label
_atom_site_type_symbol
_atom_site_fract_x
_atom_site_fract_y
_atom_site_fract_z
_atom_site_U_iso_or_equiv
_atom_site_adp_type
_atom_site_occupancy
_atom_site_site_symmetry_order
_atom_site_calc_flag
_atom_site_refinement_flags_posn
_atom_site_refinement_flags_adp
_atom_site_refinement_flags_occupancy
_atom_site_disorder_assembly
_atom_site_disorder_group
Ru1 Ru 0.64390(3) 0.79381(2) 0.08688(2) 0.03118(8) Uani 1 1 d . . . . .
Ru2 Ru 0.75421(3) 0.67195(2) 0.16988(2) 0.02873(8) Uani 1 1 d . . . . .
Br1 Br 0.51075(4) 0.74349(3) 0.16851(2) 0.04397(11) Uani 1 1 d . . . . .
Br2 Br 0.82418(5) 0.69448(3) 0.28168(2) 0.05115(12) Uani 1 1 d . . . . .
Br3 Br 0.42389(5) 0.79665(4) 0.00740(2) 0.05818(14) Uani 1 1 d . . . . .
N1 N 0.6494(3) 0.5394(2) 0.16978(15) 0.0372(7) Uani 1 1 d . . . . .
N2 N 0.7050(3) 0.6438(2) 0.06718(13) 0.0313(7) Uani 1 1 d . . . . .
N3 N 0.7599(4) 0.8291(3) 0.02431(14) 0.0414(8) Uani 1 1 d . . . . .
N4 N 0.9445(3) 0.6132(2) 0.16419(14) 0.0353(7) Uani 1 1 d . . . . .
N5 N 0.8565(3) 0.8093(2) 0.15198(14) 0.0331(7) Uani 1 1 d . . . . .
N6 N 0.6208(4) 0.9355(2) 0.11871(14) 0.0386(8) Uani 1 1 d . . . . .
C1 C 0.6028(5) 0.4988(3) 0.2165(2) 0.0535(12) Uani 1 1 d . . . . .
H1A H 0.6283 0.5275 0.2550 0.064 Uiso 1 1 calc R U . . .
C2 C 0.5181(5) 0.4154(4) 0.2091(3) 0.0642(14) Uani 1 1 d . . . . .
H2A H 0.4863 0.3887 0.2422 0.077 Uiso 1 1 calc R U . . .
C3 C 0.4808(5) 0.3719(3) 0.1528(3) 0.0646(14) Uani 1 1 d . . . . .
H3A H 0.4239 0.3154 0.1475 0.078 Uiso 1 1 calc R U . . .
C4 C 0.5276(5) 0.4122(3) 0.1047(2) 0.0522(11) Uani 1 1 d . . . . .
H4A H 0.5042 0.3830 0.0663 0.063 Uiso 1 1 calc R U . . .
C5 C 0.6109(4) 0.4979(3) 0.11389(19) 0.0392(9) Uani 1 1 d . . . . .
C6 C 0.6695(4) 0.5435(3) 0.06618(18) 0.0383(9) Uani 1 1 d . . . . .
C7 C 0.7299(5) 0.4927(3) 0.0241(2) 0.0546(12) Uani 1 1 d . . . . .
H7A H 0.7212 0.4250 0.0150 0.065 Uiso 1 1 calc R U . . .
C8 C 0.8057(5) 0.5622(4) -0.0019(2) 0.0573(13) Uani 1 1 d . . . . .
H8A H 0.8578 0.5494 -0.0316 0.069 Uiso 1 1 calc R U . . .
C9 C 0.7906(4) 0.6530(3) 0.02393(18) 0.0413(10) Uani 1 1 d . . . . .
C10 C 0.8256(4) 0.7507(4) 0.00405(18) 0.0471(11) Uani 1 1 d . . . . .
C11 C 0.9171(6) 0.7659(4) -0.0355(2) 0.0699(15) Uani 1 1 d . . . . .
H11A H 0.9657 0.7126 -0.0481 0.084 Uiso 1 1 calc R U . . .
C12 C 0.9345(6) 0.8613(5) -0.0557(2) 0.0783(18) Uani 1 1 d . . . . .
H12A H 0.9945 0.8728 -0.0825 0.094 Uiso 1 1 calc R U . . .
C13 C 0.8638(6) 0.9388(5) -0.0363(2) 0.0725(16) Uani 1 1 d . . . . .
H13A H 0.8734 1.0031 -0.0505 0.087 Uiso 1 1 calc R U . . .
C14 C 0.7786(5) 0.9209(4) 0.00429(19) 0.0530(12) Uani 1 1 d . . . . .
H14A H 0.7325 0.9741 0.0183 0.064 Uiso 1 1 calc R U . . .
C15 C 0.9806(5) 0.5168(3) 0.16986(18) 0.0471(10) Uani 1 1 d . . . . .
H15A H 0.9173 0.4711 0.1803 0.056 Uiso 1 1 calc R U . . .
C16 C 1.1095(5) 0.4834(4) 0.1606(2) 0.0614(14) Uani 1 1 d . . . . .
H16A H 1.1344 0.4165 0.1662 0.074 Uiso 1 1 calc R U . . .
C17 C 1.1999(5) 0.5502(5) 0.1430(2) 0.0710(16) Uani 1 1 d . . . . .
H17A H 1.2861 0.5287 0.1355 0.085 Uiso 1 1 calc R U . . .
C18 C 1.1642(5) 0.6484(4) 0.1365(2) 0.0605(13) Uani 1 1 d . . . . .
H18A H 1.2249 0.6940 0.1240 0.073 Uiso 1 1 calc R U . . .
C19 C 1.0348(4) 0.6801(3) 0.14880(18) 0.0416(9) Uani 1 1 d . . . . .
C20 C 0.9943(4) 0.7827(3) 0.14941(18) 0.0421(9) Uani 1 1 d . . . . .
C21 C 1.0816(5) 0.8650(4) 0.1613(2) 0.0577(12) Uani 1 1 d . . . . .
H21A H 1.1783 0.8662 0.1629 0.069 Uiso 1 1 calc R U . . .
C22 C 0.9987(5) 0.9452(3) 0.1705(2) 0.0559(12) Uani 1 1 d . . . . .
H22A H 1.0294 1.0103 0.1790 0.067 Uiso 1 1 calc R U . . .
C23 C 0.8623(4) 0.9113(3) 0.16474(17) 0.0405(9) Uani 1 1 d . . . . .
C24 C 0.7356(5) 0.9704(3) 0.15725(17) 0.0427(10) Uani 1 1 d . . . . .
C25 C 0.7319(6) 1.0625(3) 0.1869(2) 0.0602(13) Uani 1 1 d . . . . .
H25A H 0.8122 1.0874 0.2126 0.072 Uiso 1 1 calc R U . . .
C26 C 0.6074(7) 1.1149(4) 0.1771(2) 0.0722(16) Uani 1 1 d . . . . .
H26A H 0.6025 1.1756 0.1967 0.087 Uiso 1 1 calc R U . . .
C27 C 0.4898(6) 1.0777(3) 0.1382(2) 0.0618(13) Uani 1 1 d . . . . .
H27A H 0.4054 1.1130 0.1311 0.074 Uiso 1 1 calc R U . . .
C28 C 0.4992(5) 0.9881(3) 0.1103(2) 0.0486(11) Uani 1 1 d . . . . .
H28A H 0.4194 0.9624 0.0846 0.058 Uiso 1 1 calc R U . . .

loop_
_atom_site_aniso_label
_atom_site_aniso_U_11
_atom_site_aniso_U_22
_atom_site_aniso_U_33
_atom_site_aniso_U_23
_atom_site_aniso_U_13
_atom_site_aniso_U_12
Ru1 0.03845(17) 0.02638(16) 0.02737(16) 0.00024(12) 0.00357(13) 0.00008(12)
Ru2 0.03502(15) 0.02441(15) 0.02731(15) -0.00019(12) 0.00767(12) 0.00240(12)
Br1 0.0433(2) 0.0404(2) 0.0518(3) 0.00044(19) 0.0180(2) 0.00559(17)
Br2 0.0729(3) 0.0483(3) 0.0302(2) -0.00017(18) 0.0058(2) 0.0113(2)
Br3 0.0565(3) 0.0560(3) 0.0519(3) -0.0082(2) -0.0128(2) 0.0046(2)
N1 0.0431(18) 0.0257(17) 0.045(2) 0.0036(15) 0.0150(16) 0.0024(14)
N2 0.0340(16) 0.0302(17) 0.0309(17) -0.0076(13) 0.0091(14) -0.0024(13)
N3 0.050(2) 0.046(2) 0.0256(16) 0.0034(15) 0.0006(15) -0.0094(16)
N4 0.0360(17) 0.0372(19) 0.0324(17) -0.0049(14) 0.0060(14) 0.0061(14)
N5 0.0350(16) 0.0304(18) 0.0328(17) -0.0029(13) 0.0045(14) -0.0042(13)
N6 0.052(2) 0.0270(17) 0.0337(18) 0.0024(14) 0.0008(16) 0.0036(14)
C1 0.071(3) 0.040(3) 0.054(3) 0.014(2) 0.024(2) 0.009(2)
C2 0.070(3) 0.043(3) 0.086(4) 0.029(3) 0.033(3) 0.001(2)
C3 0.060(3) 0.027(2) 0.107(5) 0.008(3) 0.020(3) 0.000(2)
C4 0.053(3) 0.029(2) 0.073(3) -0.006(2) 0.009(2) -0.0011(19)
C5 0.043(2) 0.025(2) 0.049(2) -0.0031(18) 0.0091(19) 0.0052(16)
C6 0.043(2) 0.035(2) 0.035(2) -0.0071(17) 0.0050(18) 0.0012(17)
C7 0.076(3) 0.041(3) 0.049(3) -0.016(2) 0.016(2) 0.002(2)
C8 0.072(3) 0.065(3) 0.039(3) -0.017(2) 0.022(2) 0.007(3)
C9 0.042(2) 0.052(3) 0.030(2) -0.0073(18) 0.0076(18) -0.0015(18)
C10 0.049(2) 0.063(3) 0.030(2) -0.004(2) 0.0093(19) -0.013(2)
C11 0.074(3) 0.095(4) 0.048(3) -0.009(3) 0.029(3) -0.021(3)
C12 0.079(4) 0.117(5) 0.044(3) 0.010(3) 0.023(3) -0.037(4)
C13 0.082(4) 0.086(4) 0.046(3) 0.018(3) 0.005(3) -0.035(3)
C14 0.059(3) 0.057(3) 0.038(2) 0.010(2) -0.002(2) -0.014(2)
C15 0.053(3) 0.044(3) 0.041(2) -0.0048(19) 0.002(2) 0.011(2)
C16 0.061(3) 0.057(3) 0.060(3) -0.015(2) -0.002(3) 0.028(3)
C17 0.044(3) 0.093(4) 0.072(4) -0.026(3) 0.003(3) 0.025(3)
C18 0.039(2) 0.077(4) 0.067(3) -0.011(3) 0.014(2) 0.002(2)
C19 0.037(2) 0.050(3) 0.036(2) -0.0057(19) 0.0047(18) 0.0014(18)
C20 0.038(2) 0.047(3) 0.038(2) 0.0000(19) 0.0023(18) -0.0063(18)
C21 0.041(2) 0.061(3) 0.068(3) 0.008(3) 0.002(2) -0.016(2)
C22 0.063(3) 0.040(3) 0.058(3) 0.003(2) -0.001(2) -0.022(2)
C23 0.055(2) 0.032(2) 0.031(2) 0.0014(17) -0.0002(19) -0.0071(18)
C24 0.066(3) 0.029(2) 0.031(2) 0.0012(17) 0.003(2) -0.0002(19)
C25 0.096(4) 0.031(2) 0.043(3) -0.006(2) -0.008(3) 0.005(2)
C26 0.122(5) 0.033(3) 0.054(3) -0.004(2) 0.001(3) 0.020(3)
C27 0.087(4) 0.038(3) 0.058(3) 0.006(2) 0.008(3) 0.023(2)
C28 0.062(3) 0.033(2) 0.047(3) 0.0015(19) 0.002(2) 0.010(2)

loop_
_atom_type_symbol
_atom_type_description
_atom_type_scat_dispersion_real
_atom_type_scat_dispersion_imag
_atom_type_scat_source
C C 0.0033 0.0016 'International Tables Vol C Tables 4.2.6.8 and 6.1.1.4'
H H 0.0000 0.0000 'International Tables Vol C Tables 4.2.6.8 and 6.1.1.4'
N N 0.0061 0.0033 'International Tables Vol C Tables 4.2.6.8 and 6.1.1.4'
Br Br -0.2901 2.4595 'International Tables Vol C Tables 4.2.6.8 and 6.1.1.4'
Ru Ru -1.2594 0.8363 'International Tables Vol C Tables 4.2.6.8 and 6.1.1.4'

loop_
_geom_angle_atom_site_label_1
_geom_angle_atom_site_label_2
_geom_angle_atom_site_label_3
_geom_angle
_geom_angle_site_symmetry_1
_geom_angle_site_symmetry_3
_geom_angle_publ_flag
N3 Ru1 N6 98.03(13) . . ?
N3 Ru1 N2 82.08(13) . . ?
N6 Ru1 N2 168.83(12) . . ?
N3 Ru1 N5 82.27(12) . . ?
N6 Ru1 N5 80.90(12) . . ?
N2 Ru1 N5 88.06(11) . . ?
N3 Ru1 Br3 90.89(9) . . ?
N6 Ru1 Br3 95.54(9) . . ?
N2 Ru1 Br3 95.63(8) . . ?
N5 Ru1 Br3 171.73(8) . . ?
N3 Ru1 Br1 176.61(10) . . ?
N6 Ru1 Br1 83.58(9) . . ?
N2 Ru1 Br1 95.76(8) . . ?
N5 Ru1 Br1 95.07(8) . . ?
Br3 Ru1 Br1 91.924(19) . . ?
N3 Ru1 Ru2 116.59(10) . . ?
N6 Ru1 Ru2 113.52(9) . . ?
N2 Ru1 Ru2 57.39(8) . . ?
N5 Ru1 Ru2 53.10(7) . . ?
Br3 Ru1 Ru2 134.898(19) . . ?
Br1 Ru1 Ru2 60.024(13) . . ?
N4 Ru2 N1 96.84(12) . . ?
N4 Ru2 N5 82.12(12) . . ?
N1 Ru2 N5 169.48(12) . . ?
N4 Ru2 N2 82.98(11) . . ?
N1 Ru2 N2 81.62(12) . . ?
N5 Ru2 N2 87.87(11) . . ?
N4 Ru2 Br2 92.67(9) . . ?
N1 Ru2 Br2 98.05(9) . . ?
N5 Ru2 Br2 92.45(8) . . ?
N2 Ru2 Br2 175.56(8) . . ?
N4 Ru2 Br1 175.75(9) . . ?
N1 Ru2 Br1 82.48(8) . . ?
N5 Ru2 Br1 97.77(8) . . ?
N2 Ru2 Br1 92.76(7) . . ?
Br2 Ru2 Br1 91.579(18) . . ?
N4 Ru2 Ru1 117.01(9) . . ?
N1 Ru2 Ru1 115.05(9) . . ?
N5 Ru2 Ru1 57.17(8) . . ?
N2 Ru2 Ru1 53.04(7) . . ?
Br2 Ru2 Ru1 130.486(17) . . ?
Br1 Ru2 Ru1 59.867(14) . . ?
Ru1 Br1 Ru2 60.109(13) . . ?
C1 N1 C5 119.0(4) . . ?
C1 N1 Ru2 126.8(3) . . ?
C5 N1 Ru2 113.7(2) . . ?
C6 N2 C9 104.7(3) . . ?
C6 N2 Ru1 145.7(2) . . ?
C9 N2 Ru1 106.5(2) . . ?
C6 N2 Ru2 100.2(2) . . ?
C9 N2 Ru2 130.6(2) . . ?
Ru1 N2 Ru2 69.57(8) . . ?
C14 N3 C10 119.8(4) . . ?
C14 N3 Ru1 125.5(3) . . ?
C10 N3 Ru1 114.6(3) . . ?
C15 N4 C19 119.8(3) . . ?
C15 N4 Ru2 126.2(3) . . ?
C19 N4 Ru2 113.8(3) . . ?
C20 N5 C23 105.1(3) . . ?
C20 N5 Ru2 105.6(2) . . ?
C23 N5 Ru2 142.7(3) . . ?
C20 N5 Ru1 134.3(2) . . ?
C23 N5 Ru1 102.3(2) . . ?
Ru2 N5 Ru1 69.73(9) . . ?
C24 N6 C28 119.4(3) . . ?
C24 N6 Ru1 114.2(3) . . ?
C28 N6 Ru1 125.9(3) . . ?
N1 C1 C2 121.6(5) . . ?
C3 C2 C1 119.7(5) . . ?
C4 C3 C2 119.5(4) . . ?
C3 C4 C5 119.0(5) . . ?
N1 C5 C4 121.2(4) . . ?
N1 C5 C6 115.8(3) . . ?
C4 C5 C6 122.8(4) . . ?
C7 C6 N2 110.5(4) . . ?
C7 C6 C5 125.4(4) . . ?
N2 C6 C5 122.2(3) . . ?
C8 C7 C6 106.8(4) . . ?
C9 C8 C7 108.0(4) . . ?
C8 C9 N2 110.0(4) . . ?
C8 C9 C10 128.6(4) . . ?
N2 C9 C10 120.1(3) . . ?
N3 C10 C11 120.3(4) . . ?
N3 C10 C9 116.4(3) . . ?
C11 C10 C9 123.3(4) . . ?
C12 C11 C10 118.8(5) . . ?
C13 C12 C11 120.0(5) . . ?
C12 C13 C14 119.2(5) . . ?
N3 C14 C13 121.8(5) . . ?
N4 C15 C16 121.6(4) . . ?
C17 C16 C15 118.9(5) . . ?
C18 C17 C16 120.1(4) . . ?
C17 C18 C19 119.3(5) . . ?
N4 C19 C18 120.2(4) . . ?
N4 C19 C20 116.3(3) . . ?
C18 C19 C20 123.4(4) . . ?
C21 C20 N5 109.9(4) . . ?
C21 C20 C19 127.7(4) . . ?
N5 C20 C19 120.9(3) . . ?
C22 C21 C20 107.4(4) . . ?
C23 C22 C21 107.8(4) . . ?
C22 C23 N5 109.8(4) . . ?
C22 C23 C24 127.4(4) . . ?
N5 C23 C24 121.2(4) . . ?
N6 C24 C25 120.7(4) . . ?
N6 C24 C23 117.1(3) . . ?
C25 C24 C23 122.1(4) . . ?
C26 C25 C24 118.7(5) . . ?
C25 C26 C27 120.0(4) . . ?
C28 C27 C26 119.0(5) . . ?
N6 C28 C27 122.2(4) . . ?

loop_
_geom_bond_atom_site_label_1
_geom_bond_atom_site_label_2
_geom_bond_distance
_geom_bond_site_symmetry_2
_geom_bond_publ_flag
Ru1 N3 2.023(3) . ?
Ru1 N6 2.057(3) . ?
Ru1 N2 2.167(3) . ?
Ru1 N5 2.276(3) . ?
Ru1 Br3 2.4822(6) . ?
Ru1 Br1 2.5352(5) . ?
Ru1 Ru2 2.5414(4) . ?
Ru2 N4 2.031(3) . ?
Ru2 N1 2.046(3) . ?
Ru2 N5 2.167(3) . ?
Ru2 N2 2.284(3) . ?
Ru2 Br2 2.4768(5) . ?
Ru2 Br1 2.5392(5) . ?
N1 C1 1.339(5) . ?
N1 C5 1.352(5) . ?
N2 C6 1.388(5) . ?
N2 C9 1.403(5) . ?
N3 C14 1.335(5) . ?
N3 C10 1.354(5) . ?
N4 C15 1.339(5) . ?
N4 C19 1.345(5) . ?
N5 C20 1.393(5) . ?
N5 C23 1.397(5) . ?
N6 C24 1.345(5) . ?
N6 C28 1.352(5) . ?
C1 C2 1.376(6) . ?
C2 C3 1.369(7) . ?
C3 C4 1.365(7) . ?
C4 C5 1.394(5) . ?
C5 C6 1.445(5) . ?
C6 C7 1.386(5) . ?
C7 C8 1.385(6) . ?
C8 C9 1.368(6) . ?
C9 C10 1.446(6) . ?
C10 C11 1.390(6) . ?
C11 C12 1.379(8) . ?
C12 C13 1.363(8) . ?
C13 C14 1.369(7) . ?
C15 C16 1.381(6) . ?
C16 C17 1.365(7) . ?
C17 C18 1.362(7) . ?
C18 C19 1.402(6) . ?
C19 C20 1.432(6) . ?
C20 C21 1.383(6) . ?
C21 C22 1.382(7) . ?
C22 C23 1.377(6) . ?
C23 C24 1.440(6) . ?
C24 C25 1.406(6) . ?
C25 C26 1.374(7) . ?
C26 C27 1.378(7) . ?
C27 C28 1.366(6) . ?

loop_
_geom_torsion_atom_site_label_1
_geom_torsion_atom_site_label_2
_geom_torsion_atom_site_label_3
_geom_torsion_atom_site_label_4
_geom_torsion
_geom_torsion_site_symmetry_1
_geom_torsion_site_symmetry_2
_geom_torsion_site_symmetry_3
_geom_torsion_site_symmetry_4
_geom_torsion_publ_flag
C5 N1 C1 C2 0.6(6) . . . . ?
Ru2 N1 C1 C2 171.7(3) . . . . ?
N1 C1 C2 C3 0.5(7) . . . . ?
C1 C2 C3 C4 -0.3(7) . . . . ?
C2 C3 C4 C5 -0.9(7) . . . . ?
C1 N1 C5 C4 -1.9(6) . . . . ?
Ru2 N1 C5 C4 -174.1(3) . . . . ?
C1 N1 C5 C6 -177.8(3) . . . . ?
Ru2 N1 C5 C6 10.1(4) . . . . ?
C3 C4 C5 N1 2.1(6) . . . . ?
C3 C4 C5 C6 177.6(4) . . . . ?
C9 N2 C6 C7 -0.2(4) . . . . ?
Ru1 N2 C6 C7 154.4(4) . . . . ?
Ru2 N2 C6 C7 -137.1(3) . . . . ?
C9 N2 C6 C5 164.7(4) . . . . ?
Ru1 N2 C6 C5 -40.7(6) . . . . ?
Ru2 N2 C6 C5 27.8(4) . . . . ?
N1 C5 C6 C7 133.6(4) . . . . ?
C4 C5 C6 C7 -42.2(6) . . . . ?
N1 C5 C6 N2 -28.9(5) . . . . ?
C4 C5 C6 N2 155.3(4) . . . . ?
N2 C6 C7 C8 0.3(5) . . . . ?
C5 C6 C7 C8 -164.0(4) . . . . ?
C6 C7 C8 C9 -0.3(5) . . . . ?
C7 C8 C9 N2 0.2(5) . . . . ?
C7 C8 C9 C10 -166.6(4) . . . . ?
C6 N2 C9 C8 0.0(4) . . . . ?
Ru1 N2 C9 C8 -165.4(3) . . . . ?
Ru2 N2 C9 C8 117.7(4) . . . . ?
C6 N2 C9 C10 168.1(4) . . . . ?
Ru1 N2 C9 C10 2.7(4) . . . . ?
Ru2 N2 C9 C10 -74.2(5) . . . . ?
C14 N3 C10 C11 2.7(6) . . . . ?
Ru1 N3 C10 C11 -175.1(3) . . . . ?
C14 N3 C10 C9 -175.0(4) . . . . ?
Ru1 N3 C10 C9 7.2(4) . . . . ?
C8 C9 C10 N3 158.9(4) . . . . ?
N2 C9 C10 N3 -6.7(5) . . . . ?
C8 C9 C10 C11 -18.7(7) . . . . ?
N2 C9 C10 C11 175.6(4) . . . . ?
N3 C10 C11 C12 -2.9(7) . . . . ?
C9 C10 C11 C12 174.7(4) . . . . ?
C10 C11 C12 C13 0.7(8) . . . . ?
C11 C12 C13 C14 1.6(8) . . . . ?
C10 N3 C14 C13 -0.4(6) . . . . ?
Ru1 N3 C14 C13 177.2(3) . . . . ?
C12 C13 C14 N3 -1.8(7) . . . . ?
C19 N4 C15 C16 0.3(6) . . . . ?
Ru2 N4 C15 C16 174.9(3) . . . . ?
N4 C15 C16 C17 -2.4(7) . . . . ?
C15 C16 C17 C18 1.7(8) . . . . ?
C16 C17 C18 C19 0.9(8) . . . . ?
C15 N4 C19 C18 2.4(6) . . . . ?
Ru2 N4 C19 C18 -172.9(3) . . . . ?
C15 N4 C19 C20 -174.2(4) . . . . ?
Ru2 N4 C19 C20 10.6(4) . . . . ?
C17 C18 C19 N4 -3.0(7) . . . . ?
C17 C18 C19 C20 173.3(4) . . . . ?
C23 N5 C20 C21 1.1(4) . . . . ?
Ru2 N5 C20 C21 -157.3(3) . . . . ?
Ru1 N5 C20 C21 126.0(3) . . . . ?
C23 N5 C20 C19 167.9(4) . . . . ?
Ru2 N5 C20 C19 9.4(4) . . . . ?
Ru1 N5 C20 C19 -67.2(5) . . . . ?
N4 C19 C20 C21 150.1(4) . . . . ?
C18 C19 C20 C21 -26.4(7) . . . . ?
N4 C19 C20 N5 -14.2(6) . . . . ?
C18 C19 C20 N5 169.4(4) . . . . ?
N5 C20 C21 C22 -1.1(5) . . . . ?
C19 C20 C21 C22 -166.7(4) . . . . ?
C20 C21 C22 C23 0.6(5) . . . . ?
C21 C22 C23 N5 0.1(5) . . . . ?
C21 C22 C23 C24 -165.2(4) . . . . ?
C20 N5 C23 C22 -0.7(4) . . . . ?
Ru2 N5 C23 C22 143.6(4) . . . . ?
Ru1 N5 C23 C22 -143.8(3) . . . . ?
C20 N5 C23 C24 165.6(4) . . . . ?
Ru2 N5 C23 C24 -50.1(6) . . . . ?
Ru1 N5 C23 C24 22.6(4) . . . . ?
C28 N6 C24 C25 -2.5(6) . . . . ?
Ru1 N6 C24 C25 -174.5(3) . . . . ?
C28 N6 C24 C23 179.8(4) . . . . ?
Ru1 N6 C24 C23 7.8(4) . . . . ?
C22 C23 C24 N6 140.9(4) . . . . ?
N5 C23 C24 N6 -22.9(6) . . . . ?
C22 C23 C24 C25 -36.8(7) . . . . ?
N5 C23 C24 C25 159.4(4) . . . . ?
N6 C24 C25 C26 1.9(7) . . . . ?
C23 C24 C25 C26 179.5(4) . . . . ?
C24 C25 C26 C27 -0.9(8) . . . . ?
C25 C26 C27 C28 0.5(8) . . . . ?
C24 N6 C28 C27 2.1(6) . . . . ?
Ru1 N6 C28 C27 173.1(3) . . . . ?
C26 C27 C28 N6 -1.1(7) . . . . ?
